data_7243698
loop_
_publ_author_name
'Shibuya, Yuga'
'Toyoda, Anna'
'Ohmura, Shiori'
'Higashikawa, Go'
'Koguchi, Shinichi'

_publ_section_title
;
 One-pot synthesis, structural analysis, and oxidation applications of a
 series of diaryltellurium dicarboxylates
;
_journal_issue 52
_journal_name_full 'RSC Advances'
_journal_page_first 32837
_journal_page_last 32840
_journal_paper_doi 10.1039/D1RA06150J
_journal_volume 11
_journal_year 2021
_chemical_formula_moiety 'C22 H28 O4 Te'
_chemical_formula_sum 'C22 H28 O4 Te'
_chemical_formula_weight 484.04
_space_group_crystal_system triclinic
_space_group_IT_number 2
_space_group_name_Hall '-P 1'
_space_group_name_H-M_alt 'P -1'
_atom_sites_solution_hydrogens geom
_atom_sites_solution_primary dual
_audit_creation_date 2019-10-28
_audit_creation_method
;
Olex2 1.2
(compiled 2018.05.29 svn.r3508 for OlexSys, GUI svn.r5506)
;
_audit_update_record
;
2021-07-17 deposited with the CCDC.	2021-09-29 downloaded from the CCDC.
;
_cell_angle_alpha 115.288(3)
_cell_angle_beta 104.367(3)
_cell_angle_gamma 91.682(2)
_cell_formula_units_Z 2
_cell_length_a 9.5423(3)
_cell_length_b 11.0370(3)
_cell_length_c 11.4973(3)
_cell_measurement_reflns_used 13161
_cell_measurement_temperature 108
_cell_measurement_theta_max 29.4640
_cell_measurement_theta_min 2.5800
_cell_volume 1047.86(6)
_computing_cell_refinement 'CrystalClear-SM Expert 2.0 r7 (Rigaku, 2011)'
_computing_data_collection 'CrystalClear-SM Expert 2.0 r7 (Rigaku, 2011)'
_computing_data_reduction 'CrystalClear-SM Expert 2.0 r7 (Rigaku, 2011)'
_computing_molecular_graphics 'Olex2 (Dolomanov et al., 2009)'
_computing_publication_material 'Olex2 (Dolomanov et al., 2009)'
_computing_structure_refinement 'ShelXL (Sheldrick, 2015)'
_computing_structure_solution 'ShelXT (Sheldrick, 2015)'
_diffrn_ambient_temperature 108
_diffrn_detector CCD
_diffrn_detector_area_resol_mean 28.5714
_diffrn_detector_type 'Rigaku Saturn724+'
_diffrn_measured_fraction_theta_full 0.999
_diffrn_measured_fraction_theta_max 0.858
_diffrn_measurement_details
;
List of Runs (angles in degrees, time in seconds):

  # Type    Start    End  Width  t~exp~   \w     \q     \k     \f   Frames
#--------------------------------------------------------------------------
  1  \w     -4.00  93.00   0.50    0.50    --    3.50  14.00 -90.00  194
  2  \w    -86.00  68.00   0.50    0.50    --    3.50  45.00 -90.00  308
  3  \w    -86.00 -25.00   0.50    0.50    --    3.50  43.00 150.00  122
  4  \w     -8.00  19.00   0.50    0.50    --    3.50  43.00 150.00   54
  5  \w     42.00  93.00   0.50    0.50    --    3.50  43.00 150.00  102
  6  \w    -64.00   4.00   0.50    0.50    --    3.50  43.00  30.00  136
  7  \w     54.00  83.00   0.50    0.50    --    3.50  43.00  30.00   58
  8  \w    -85.00 -29.00   0.50    0.50    --    3.50  14.00 -90.00  112
;
_diffrn_measurement_device 'AFC12 (Right): Kappa 3 circle'
_diffrn_measurement_device_type 'Rigaku Saturn724+ (2x2 bin mode)'
_diffrn_measurement_method 'profile data from \w-scans'
_diffrn_measurement_specimen_support 'Mitegen 50um'
_diffrn_orient_matrix_type 'CrysAlisPro convention (1999,Acta A55,543-557)'
_diffrn_orient_matrix_UB_11 -0.0176137000
_diffrn_orient_matrix_UB_12 -0.0339977000
_diffrn_orient_matrix_UB_13 0.0359461000
_diffrn_orient_matrix_UB_21 0.0179777000
_diffrn_orient_matrix_UB_22 0.0623211000
_diffrn_orient_matrix_UB_23 0.0594674000
_diffrn_orient_matrix_UB_31 -0.0734737000
_diffrn_orient_matrix_UB_32 0.0116490000
_diffrn_orient_matrix_UB_33 -0.0157914000
_diffrn_radiation_collimation 0.3
_diffrn_radiation_monochromator Confocal
_diffrn_radiation_probe x-ray
_diffrn_radiation_type MoK\a
_diffrn_radiation_wavelength 0.71073
_diffrn_reflns_av_R_equivalents 0.0471
_diffrn_reflns_av_unetI/netI 0.0377
_diffrn_reflns_Laue_measured_fraction_full 0.999
_diffrn_reflns_Laue_measured_fraction_max 0.858
_diffrn_reflns_limit_h_max 13
_diffrn_reflns_limit_h_min -12
_diffrn_reflns_limit_k_max 13
_diffrn_reflns_limit_k_min -14
_diffrn_reflns_limit_l_max 15
_diffrn_reflns_limit_l_min -15
_diffrn_reflns_number 19063
_diffrn_reflns_point_group_measured_fraction_full 0.999
_diffrn_reflns_point_group_measured_fraction_max 0.858
_diffrn_reflns_theta_full 25.242
_diffrn_reflns_theta_max 29.419
_diffrn_reflns_theta_min 2.159
_diffrn_source 'Rotating Anode'
_diffrn_source_current 24.0
_diffrn_source_power 1.2
_diffrn_source_target Mo
_diffrn_source_type 'Rotating Anode'
_diffrn_source_voltage 50.0
_exptl_absorpt_coefficient_mu 1.443
_exptl_absorpt_correction_T_max 1.00000
_exptl_absorpt_correction_T_min 0.83761
_exptl_absorpt_correction_type multi-scan
_exptl_absorpt_process_details
;
CrysAlisPro 1.171.39.20a (Rigaku Oxford Diffraction, 2015)
Empirical absorption correction using spherical harmonics,
 implemented in SCALE3 ABSPACK scaling algorithm.
;
_exptl_crystal_colour 'clear light colourless'
_exptl_crystal_colour_lustre clear
_exptl_crystal_colour_modifier light
_exptl_crystal_colour_primary colourless
_exptl_crystal_density_diffrn 1.534
_exptl_crystal_description prism
_exptl_crystal_F_000 488
_exptl_crystal_size_max 0.3
_exptl_crystal_size_mid 0.175
_exptl_crystal_size_min 0.1
_refine_diff_density_max 0.617
_refine_diff_density_min -1.425
_refine_diff_density_rms 0.159
_refine_ls_extinction_method none
_refine_ls_goodness_of_fit_ref 1.091
_refine_ls_hydrogen_treatment constr
_refine_ls_matrix_type full
_refine_ls_number_parameters 252
_refine_ls_number_reflns 4969
_refine_ls_number_restraints 0
_refine_ls_restrained_S_all 1.091
_refine_ls_R_factor_all 0.0279
_refine_ls_R_factor_gt 0.0231
_refine_ls_shift/su_max 0.002
_refine_ls_shift/su_mean 0.000
_refine_ls_structure_factor_coef Fsqd
_refine_ls_weighting_details 'w=1/[\s^2^(Fo^2^)+(0.0110P)^2^+1.1127P] where P=(Fo^2^+2Fc^2^)/3'
_refine_ls_weighting_scheme calc
_refine_ls_wR_factor_gt 0.0422
_refine_ls_wR_factor_ref 0.0485
_reflns_Friedel_coverage 0.000
_reflns_number_gt 4630
_reflns_number_total 4969
_reflns_threshold_expression 'I > 2\s(I)'
_cod_data_source_file d1ra06150j2.cif
_cod_data_source_block 191028-mes2teoac2
_cod_database_code 7243698
_shelx_shelxl_version_number 2018/3
_chemical_oxdiff_formula 'C H O Te'
_shelx_space_group_comment
;
The symmetry employed for this shelxl refinement is uniquely defined
by the following loop, which should always be used as a source of
symmetry information in preference to the above space-group names.
They are only intended as comments.
;
_reflns_odcompleteness_completeness 99.70
_reflns_odcompleteness_iscentric 1
_reflns_odcompleteness_theta 26.32
_olex2_refinement_description
;
1. Fixed Uiso
 At 1.2 times of:
  All C(H) groups
 At 1.5 times of:
  All C(H,H,H) groups
2.a Aromatic/amide H refined with riding coordinates:
 C00C(H00g), C00F(H00h), C00H(H00i), C00K(H00m)
2.b Idealised Me refined as rotating group:
 C007(H00a,H00b,H00c), C00B(H00d,H00e,H00f), C00I(H00j,H00k,H00l), C00N(H00n,
 H00o,H00p), C00O(H00q,H00r,H00s), C00P(H00t,H00u,H00v), C00Q(H00w,H00x,H00y),
 C00R(H00z,H,Ha)
;
_olex2_submission_special_instructions 'No special instructions were received'
_oxdiff_exptl_absorpt_empirical_details
;
Empirical correction (ABSPACK) includes:
- Absorption correction using spherical harmonics
- Frame scaling
;
_oxdiff_exptl_absorpt_empirical_full_max 1.163
_oxdiff_exptl_absorpt_empirical_full_min 0.904

loop_
_space_group_symop_operation_xyz
'x, y, z'
'-x, -y, -z'

loop_
_atom_site_label
_atom_site_type_symbol
_atom_site_fract_x
_atom_site_fract_y
_atom_site_fract_z
_atom_site_U_iso_or_equiv
_atom_site_adp_type
_atom_site_occupancy
_atom_site_site_symmetry_order
_atom_site_calc_flag
_atom_site_refinement_flags_posn
_atom_site_refinement_flags_adp
_atom_site_refinement_flags_occupancy
_atom_site_disorder_assembly
_atom_site_disorder_group
Te1 Te 0.25322(2) 0.24171(2) 0.56636(2) 0.00874(4) Uani 1 1 d . . . . .
O2 O 0.05237(14) 0.30246(14) 0.61068(13) 0.0122(3) Uani 1 1 d . . . . .
O1 O 0.44903(14) 0.22401(14) 0.50542(14) 0.0129(3) Uani 1 1 d . . . . .
O3 O 0.35142(17) 0.00567(15) 0.37621(15) 0.0204(3) Uani 1 1 d . . . . .
O4 O 0.15360(15) 0.30902(15) 0.81133(14) 0.0169(3) Uani 1 1 d . . . . .
C1 C 0.3602(2) 0.44271(18) 0.70594(18) 0.0094(3) Uani 1 1 d . . . . .
C16 C 0.3372(2) 0.4101(2) 0.3873(2) 0.0150(4) Uani 1 1 d . . . . .
H00A H 0.366867 0.434568 0.481598 0.023 Uiso 1 1 calc GR . . . .
H00B H 0.319476 0.489460 0.374728 0.023 Uiso 1 1 calc GR . . . .
H00C H 0.413286 0.371382 0.348806 0.023 Uiso 1 1 calc GR . . . .
C2 C 0.1460(2) 0.23053(18) 0.37455(18) 0.0097(3) Uani 1 1 d . . . . .
C21 C 0.4514(2) 0.0994(2) 0.4181(2) 0.0151(4) Uani 1 1 d . . . . .
C3 C 0.3043(2) 0.56050(19) 0.71041(19) 0.0108(4) Uani 1 1 d . . . . .
C8 C 0.1636(2) 0.5635(2) 0.6178(2) 0.0147(4) Uani 1 1 d . . . . .
H00D H 0.131791 0.476478 0.540814 0.022 Uiso 1 1 calc GR . . . .
H00E H 0.179076 0.631515 0.589250 0.022 Uiso 1 1 calc GR . . . .
H00F H 0.090035 0.584433 0.664304 0.022 Uiso 1 1 calc GR . . . .
C14 C -0.0534(2) 0.11387(19) 0.17299(19) 0.0131(4) Uani 1 1 d . . . . .
H00G H -0.136471 0.048488 0.123644 0.016 Uiso 1 1 calc R . . . .
C15 C 0.0225(2) 0.12904(19) 0.29973(19) 0.0109(4) Uani 1 1 d . . . . .
C19 C 0.0495(2) 0.31838(19) 0.7299(2) 0.0131(4) Uani 1 1 d . . . . .
C6 C 0.5649(2) 0.5762(2) 0.89845(19) 0.0120(4) Uani 1 1 d . . . . .
H00H H 0.650659 0.581766 0.961660 0.014 Uiso 1 1 calc R . . . .
C13 C -0.0093(2) 0.1931(2) 0.11748(19) 0.0137(4) Uani 1 1 d . . . . .
C4 C 0.3857(2) 0.68515(19) 0.81012(19) 0.0123(4) Uani 1 1 d . . . . .
H00I H 0.350529 0.764398 0.815061 0.015 Uiso 1 1 calc R . . . .
C22 C 0.5893(3) 0.0844(2) 0.3751(2) 0.0234(5) Uani 1 1 d . . . . .
H00J H 0.601180 0.146534 0.338780 0.035 Uiso 1 1 calc GR . . . .
H00K H 0.582686 -0.006748 0.307908 0.035 Uiso 1 1 calc GR . . . .
H00L H 0.671859 0.103903 0.451368 0.035 Uiso 1 1 calc GR . . . .
C7 C 0.4880(2) 0.44901(19) 0.80274(19) 0.0103(4) Uani 1 1 d . . . . .
C12 C 0.1179(2) 0.2864(2) 0.1909(2) 0.0135(4) Uani 1 1 d . . . . .
H00M H 0.150859 0.337143 0.153203 0.016 Uiso 1 1 calc R . . . .
C11 C 0.1987(2) 0.30760(19) 0.31926(19) 0.0120(4) Uani 1 1 d . . . . .
C5 C 0.5167(2) 0.6953(2) 0.90194(19) 0.0130(4) Uani 1 1 d . . . . .
C18 C -0.0280(2) 0.0332(2) 0.3488(2) 0.0160(4) Uani 1 1 d . . . . .
H00N H 0.053082 -0.006948 0.377288 0.024 Uiso 1 1 calc GR . . . .
H00O H -0.103447 -0.036754 0.277240 0.024 Uiso 1 1 calc GR . . . .
H00P H -0.065894 0.082481 0.422947 0.024 Uiso 1 1 calc GR . . . .
C20 C -0.0963(2) 0.3460(2) 0.7568(2) 0.0213(5) Uani 1 1 d . . . . .
H00Q H -0.144687 0.390926 0.706364 0.032 Uiso 1 1 calc GR . . . .
H00R H -0.080856 0.402867 0.850956 0.032 Uiso 1 1 calc GR . . . .
H00S H -0.156069 0.261853 0.730297 0.032 Uiso 1 1 calc GR . . . .
C9 C 0.6056(2) 0.8325(2) 1.0017(2) 0.0202(4) Uani 1 1 d . . . . .
H00T H 0.680152 0.822621 1.069019 0.030 Uiso 1 1 calc GR . . . .
H00U H 0.542539 0.892049 1.043492 0.030 Uiso 1 1 calc GR . . . .
H00V H 0.650463 0.870054 0.955772 0.030 Uiso 1 1 calc GR . . . .
C10 C 0.5432(2) 0.3243(2) 0.8103(2) 0.0137(4) Uani 1 1 d . . . . .
H00W H 0.465149 0.268104 0.811143 0.021 Uiso 1 1 calc GR . . . .
H00X H 0.622479 0.351620 0.890832 0.021 Uiso 1 1 calc GR . . . .
H00Y H 0.576909 0.274223 0.733533 0.021 Uiso 1 1 calc GR . . . .
C17 C -0.0980(2) 0.1796(2) -0.0173(2) 0.0205(4) Uani 1 1 d . . . . .
H00Z H -0.150568 0.089023 -0.071187 0.031 Uiso 1 1 calc GR . . . .
H H -0.033629 0.198053 -0.061944 0.031 Uiso 1 1 calc GR . . . .
HA H -0.166176 0.243023 -0.004273 0.031 Uiso 1 1 calc GR . . . .

loop_
_atom_site_aniso_label
_atom_site_aniso_U_11
_atom_site_aniso_U_22
_atom_site_aniso_U_33
_atom_site_aniso_U_23
_atom_site_aniso_U_13
_atom_site_aniso_U_12
Te1 0.00858(6) 0.00803(6) 0.00809(6) 0.00316(5) 0.00078(4) 0.00069(4)
O2 0.0094(6) 0.0152(7) 0.0117(7) 0.0062(5) 0.0025(5) 0.0019(5)
O1 0.0111(6) 0.0130(7) 0.0136(7) 0.0047(5) 0.0044(5) 0.0038(5)
O3 0.0235(8) 0.0132(7) 0.0188(8) 0.0028(6) 0.0048(6) 0.0025(6)
O4 0.0157(7) 0.0197(8) 0.0144(7) 0.0087(6) 0.0012(6) 0.0011(6)
C1 0.0091(8) 0.0088(9) 0.0080(8) 0.0017(7) 0.0027(7) -0.0011(7)
C16 0.0135(9) 0.0163(10) 0.0170(10) 0.0094(8) 0.0039(8) -0.0001(7)
C2 0.0096(9) 0.0093(9) 0.0085(8) 0.0030(7) 0.0017(7) 0.0018(7)
C21 0.0196(10) 0.0160(10) 0.0120(9) 0.0082(8) 0.0045(8) 0.0077(8)
C3 0.0103(9) 0.0129(9) 0.0093(9) 0.0049(7) 0.0033(7) 0.0020(7)
C8 0.0130(9) 0.0128(9) 0.0158(10) 0.0058(8) 0.0009(8) 0.0048(7)
C14 0.0108(9) 0.0111(9) 0.0120(9) 0.0022(7) 0.0002(7) 0.0006(7)
C15 0.0107(9) 0.0082(9) 0.0121(9) 0.0028(7) 0.0032(7) 0.0025(7)
C19 0.0161(10) 0.0086(9) 0.0136(9) 0.0041(7) 0.0044(8) 0.0003(7)
C6 0.0089(9) 0.0169(10) 0.0088(9) 0.0054(7) 0.0013(7) -0.0001(7)
C13 0.0161(10) 0.0151(10) 0.0085(9) 0.0041(7) 0.0026(7) 0.0074(7)
C4 0.0149(9) 0.0101(9) 0.0130(9) 0.0050(7) 0.0058(8) 0.0027(7)
C22 0.0297(12) 0.0229(12) 0.0259(12) 0.0125(10) 0.0179(10) 0.0127(9)
C7 0.0095(9) 0.0129(9) 0.0104(9) 0.0059(7) 0.0050(7) 0.0028(7)
C12 0.0162(10) 0.0143(9) 0.0138(9) 0.0082(8) 0.0070(8) 0.0055(7)
C11 0.0121(9) 0.0114(9) 0.0121(9) 0.0048(7) 0.0038(7) 0.0021(7)
C5 0.0135(9) 0.0134(9) 0.0099(9) 0.0033(7) 0.0038(7) -0.0015(7)
C18 0.0167(10) 0.0144(10) 0.0137(10) 0.0063(8) -0.0003(8) -0.0038(7)
C20 0.0208(11) 0.0294(12) 0.0229(11) 0.0161(10) 0.0126(9) 0.0117(9)
C9 0.0224(11) 0.0148(10) 0.0156(10) 0.0039(8) -0.0011(8) -0.0039(8)
C10 0.0116(9) 0.0161(10) 0.0124(9) 0.0069(8) 0.0008(7) 0.0038(7)
C17 0.0220(11) 0.0238(11) 0.0140(10) 0.0089(9) 0.0010(8) 0.0064(9)

loop_
_atom_type_symbol
_atom_type_description
_atom_type_scat_dispersion_real
_atom_type_scat_dispersion_imag
_atom_type_scat_source
C C 0.0033 0.0016 'International Tables Vol C Tables 4.2.6.8 and 6.1.1.4'
H H 0.0000 0.0000 'International Tables Vol C Tables 4.2.6.8 and 6.1.1.4'
O O 0.0106 0.0060 'International Tables Vol C Tables 4.2.6.8 and 6.1.1.4'
Te Te -0.5308 1.6751 'International Tables Vol C Tables 4.2.6.8 and 6.1.1.4'

loop_
_geom_angle_atom_site_label_1
_geom_angle_atom_site_label_2
_geom_angle_atom_site_label_3
_geom_angle
_geom_angle_site_symmetry_1
_geom_angle_site_symmetry_3
_geom_angle_publ_flag
O1 Te1 O2 164.43(5) . . ?
C1 Te1 O2 88.20(6) . . ?
C1 Te1 O1 84.15(6) . . ?
C1 Te1 C2 111.18(7) . . ?
C2 Te1 O2 83.68(6) . . ?
C2 Te1 O1 86.47(6) . . ?
C19 O2 Te1 112.95(12) . . ?
C21 O1 Te1 112.23(12) . . ?
C3 C1 Te1 124.01(14) . . ?
C3 C1 C7 121.56(17) . . ?
C7 C1 Te1 114.23(13) . . ?
C15 C2 Te1 114.35(13) . . ?
C11 C2 Te1 124.26(14) . . ?
C11 C2 C15 121.14(17) . . ?
O1 C21 C22 113.06(18) . . ?
O3 C21 O1 123.25(18) . . ?
O3 C21 C22 123.69(19) . . ?
C1 C3 C8 125.38(17) . . ?
C4 C3 C1 117.24(17) . . ?
C4 C3 C8 117.38(17) . . ?
C15 C14 C13 122.32(18) . . ?
C2 C15 C18 123.03(17) . . ?
C14 C15 C2 118.21(17) . . ?
C14 C15 C18 118.73(17) . . ?
O2 C19 C20 113.69(17) . . ?
O4 C19 O2 123.62(18) . . ?
O4 C19 C20 122.68(18) . . ?
C7 C6 C5 121.68(18) . . ?
C14 C13 C17 121.25(19) . . ?
C12 C13 C14 117.74(18) . . ?
C12 C13 C17 121.00(19) . . ?
C5 C4 C3 122.66(18) . . ?
C1 C7 C10 123.21(17) . . ?
C6 C7 C1 118.29(17) . . ?
C6 C7 C10 118.47(17) . . ?
C13 C12 C11 122.83(18) . . ?
C2 C11 C16 124.87(17) . . ?
C12 C11 C16 117.59(17) . . ?
C12 C11 C2 117.54(18) . . ?
C6 C5 C9 121.08(18) . . ?
C4 C5 C6 118.37(18) . . ?
C4 C5 C9 120.54(18) . . ?

loop_
_geom_bond_atom_site_label_1
_geom_bond_atom_site_label_2
_geom_bond_distance
_geom_bond_site_symmetry_2
_geom_bond_publ_flag
Te1 O2 2.1566(13) . ?
Te1 O1 2.1387(13) . ?
Te1 C1 2.1334(18) . ?
Te1 C2 2.1368(18) . ?
O2 C19 1.313(2) . ?
O1 C21 1.317(2) . ?
O3 C21 1.225(3) . ?
O4 C19 1.225(2) . ?
C1 C3 1.405(3) . ?
C1 C7 1.409(3) . ?
C16 C11 1.510(3) . ?
C2 C15 1.407(3) . ?
C2 C11 1.406(3) . ?
C21 C22 1.505(3) . ?
C3 C8 1.503(3) . ?
C3 C4 1.399(3) . ?
C14 C15 1.392(3) . ?
C14 C13 1.392(3) . ?
C15 C18 1.511(3) . ?
C19 C20 1.511(3) . ?
C6 C7 1.392(3) . ?
C6 C5 1.393(3) . ?
C13 C12 1.386(3) . ?
C13 C17 1.511(3) . ?
C4 C5 1.388(3) . ?
C7 C10 1.517(3) . ?
C12 C11 1.399(3) . ?
C5 C9 1.512(3) . ?
